data_2238593
loop_
_publ_author_name
'Arman, Hadi D.'
'Tiekink, Edward R. T.'

_publ_section_title
;
 2-Aminobenzoic acid--4,4'-bipyridine (2/1)
;
_journal_issue 9
_journal_name_full 'Acta Crystallographica Section E'
_journal_page_first o1447
_journal_paper_doi 10.1107/S160053681302271X
_journal_volume 69
_journal_year 2013
_chemical_formula_iupac 'C10 H8 N2, 2C7 H7 N O2'
_chemical_formula_moiety 'C10 H8 N2, 2(C7 H7 N O2)'
_chemical_formula_sum 'C24 H22 N4 O4'
_chemical_formula_weight 430.46
_chemical_name_systematic
;
2-Aminobenzoic acid--4,4'-bipyridine (2/1)
;
_space_group_IT_number 14
_symmetry_cell_setting monoclinic
_symmetry_space_group_name_Hall '-P 2ybc'
_symmetry_space_group_name_H-M 'P 1 21/c 1'
_atom_sites_solution_hydrogens geom
_atom_sites_solution_primary direct
_atom_sites_solution_secondary difmap
_audit_creation_method SHELXL-97
_cell_angle_alpha 90.00
_cell_angle_beta 107.215(7)
_cell_angle_gamma 90.00
_cell_formula_units_Z 2
_cell_length_a 10.782(5)
_cell_length_b 10.998(5)
_cell_length_c 8.951(4)
_cell_measurement_reflns_used 3691
_cell_measurement_temperature 98(2)
_cell_measurement_theta_max 40.7
_cell_measurement_theta_min 2.0
_cell_volume 1013.9(8)
_computing_cell_refinement 'CrystalClear (Molecular Structure Corporation & Rigaku, 2005)'
_computing_data_collection 'CrystalClear (Molecular Structure Corporation & Rigaku, 2005)'
_computing_data_reduction 'CrystalClear (Molecular Structure Corporation & Rigaku, 2005)'
_computing_molecular_graphics 'ORTEPII (Johnson, 1976) and DIAMOND (Brandenburg, 2006)'
_computing_publication_material 'publCIF (Westrip, 2010)'
_computing_structure_refinement 'SHELXL97 (Sheldrick, 2008)'
_computing_structure_solution 'SHELXS97 (Sheldrick, 2008)'
_diffrn_ambient_temperature 98(2)
_diffrn_measured_fraction_theta_full 0.995
_diffrn_measured_fraction_theta_max 0.995
_diffrn_measurement_device_type 'Rigaku AFC12\K/SATURN724'
_diffrn_measurement_method \w
_diffrn_radiation_monochromator graphite
_diffrn_radiation_source 'fine-focus sealed tube'
_diffrn_radiation_type MoK\a
_diffrn_radiation_wavelength 0.71069
_diffrn_reflns_av_R_equivalents 0.0494
_diffrn_reflns_av_sigmaI/netI 0.0391
_diffrn_reflns_limit_h_max 13
_diffrn_reflns_limit_h_min -13
_diffrn_reflns_limit_k_max 14
_diffrn_reflns_limit_k_min -14
_diffrn_reflns_limit_l_max 9
_diffrn_reflns_limit_l_min -11
_diffrn_reflns_number 7849
_diffrn_reflns_theta_full 27.50
_diffrn_reflns_theta_max 27.50
_diffrn_reflns_theta_min 2.71
_diffrn_standards_decay_% 0
_diffrn_standards_interval_count 0
_diffrn_standards_number 0
_exptl_absorpt_coefficient_mu 0.098
_exptl_absorpt_correction_T_max 1.000
_exptl_absorpt_correction_T_min 0.723
_exptl_absorpt_correction_type multi-scan
_exptl_absorpt_process_details '(ABSCOR; Higashi, 1995)'
_exptl_crystal_colour yellow
_exptl_crystal_density_diffrn 1.410
_exptl_crystal_density_method 'not measured'
_exptl_crystal_description prism
_exptl_crystal_F_000 452
_exptl_crystal_size_max 0.46
_exptl_crystal_size_mid 0.11
_exptl_crystal_size_min 0.09
_refine_diff_density_max 0.320
_refine_diff_density_min -0.262
_refine_ls_extinction_method none
_refine_ls_goodness_of_fit_ref 1.113
_refine_ls_hydrogen_treatment mixed
_refine_ls_matrix_type full
_refine_ls_number_parameters 154
_refine_ls_number_reflns 2320
_refine_ls_number_restraints 4
_refine_ls_restrained_S_all 1.112
_refine_ls_R_factor_all 0.0745
_refine_ls_R_factor_gt 0.0606
_refine_ls_shift/su_max 0.000
_refine_ls_shift/su_mean 0.000
_refine_ls_structure_factor_coef Fsqd
_refine_ls_weighting_details 'calc w=1/[\s^2^(Fo^2^)+(0.0786P)^2^+0.3371P] where P=(Fo^2^+2Fc^2^)/3'
_refine_ls_weighting_scheme calc
_refine_ls_wR_factor_gt 0.1493
_refine_ls_wR_factor_ref 0.1585
_reflns_number_gt 1932
_reflns_number_total 2320
_reflns_threshold_expression I>2\s(I)
_cod_data_source_file zs2276.cif
_cod_data_source_block I
_cod_original_sg_symbol_H-M 'P 21/c'
_cod_database_code 2238593
_cod_database_fobs_code 2238593

loop_
_symmetry_equiv_pos_as_xyz
'x, y, z'
'-x, y+1/2, -z+1/2'
'-x, -y, -z'
'x, -y-1/2, z-1/2'

loop_
_atom_site_type_symbol
_atom_site_label
_atom_site_fract_x
_atom_site_fract_y
_atom_site_fract_z
_atom_site_U_iso_or_equiv
_atom_site_adp_type
_atom_site_calc_flag
_atom_site_refinement_flags
_atom_site_occupancy
_atom_site_symmetry_multiplicity
O O1 0.24135(13) 0.41046(12) 0.79067(14) 0.0227(3) Uani d D 1 1
H H1O 0.277(2) 0.426(2) 0.8863(13) 0.034 Uiso d D 1 1
O O2 0.28109(13) 0.60804(12) 0.76583(14) 0.0227(3) Uani d . 1 1
N N1 0.22588(18) 0.69761(15) 0.47292(19) 0.0275(4) Uani d D 1 1
H H1N 0.264(2) 0.711(2) 0.5733(11) 0.041 Uiso d D 1 1
H H2N 0.233(2) 0.7512(18) 0.4034(19) 0.041 Uiso d D 1 1
N N2 0.35899(15) 0.44351(14) 0.09341(17) 0.0204(4) Uani d . 1 1
C C1 0.17630(16) 0.58551(17) 0.4277(2) 0.0190(4) Uani d . 1 1
C C2 0.17652(16) 0.49167(16) 0.53666(19) 0.0174(4) Uani d . 1 1
C C3 0.11939(16) 0.37885(17) 0.4823(2) 0.0185(4) Uani d . 1 1
H H3 0.1171 0.3173 0.5558 0.022 Uiso calc R 1 1
C C4 0.06660(17) 0.35534(18) 0.3247(2) 0.0216(4) Uani d . 1 1
H H4 0.0291 0.2784 0.2897 0.026 Uiso calc R 1 1
C C5 0.06951(17) 0.44668(19) 0.2180(2) 0.0225(4) Uani d . 1 1
H H5 0.0343 0.4312 0.1092 0.027 Uiso calc R 1 1
C C6 0.12234(18) 0.55891(17) 0.2671(2) 0.0211(4) Uani d . 1 1
H H6 0.1225 0.6196 0.1916 0.025 Uiso calc R 1 1
C C7 0.23616(16) 0.51026(16) 0.7065(2) 0.0183(4) Uani d . 1 1
C C8 0.35778(17) 0.35879(17) 0.2006(2) 0.0209(4) Uani d . 1 1
H H8 0.3171 0.2831 0.1659 0.025 Uiso calc R 1 1
C C9 0.41319(17) 0.37652(16) 0.3599(2) 0.0190(4) Uani d . 1 1
H H9 0.4122 0.3129 0.4313 0.023 Uiso calc R 1 1
C C10 0.47043(16) 0.48801(16) 0.41530(18) 0.0163(4) Uani d . 1 1
C C11 0.46902(18) 0.57685(17) 0.3028(2) 0.0210(4) Uani d . 1 1
H H11 0.5050 0.6549 0.3341 0.025 Uiso calc R 1 1
C C12 0.41485(17) 0.55033(18) 0.1457(2) 0.0225(4) Uani d . 1 1
H H12 0.4174 0.6110 0.0712 0.027 Uiso calc R 1 1

loop_
_atom_site_aniso_label
_atom_site_aniso_U_11
_atom_site_aniso_U_22
_atom_site_aniso_U_33
_atom_site_aniso_U_12
_atom_site_aniso_U_13
_atom_site_aniso_U_23
O1 0.0326(7) 0.0183(7) 0.0149(6) -0.0019(6) 0.0036(5) 0.0017(5)
O2 0.0302(7) 0.0181(7) 0.0193(6) -0.0021(6) 0.0065(5) -0.0038(5)
N1 0.0423(10) 0.0171(8) 0.0225(8) -0.0046(7) 0.0087(7) 0.0027(6)
N2 0.0229(7) 0.0210(8) 0.0167(7) 0.0022(6) 0.0048(6) 0.0001(6)
C1 0.0198(8) 0.0165(9) 0.0216(9) 0.0025(7) 0.0076(7) 0.0007(7)
C2 0.0198(8) 0.0162(9) 0.0167(8) 0.0026(7) 0.0064(7) 0.0002(6)
C3 0.0193(8) 0.0168(9) 0.0197(8) 0.0015(7) 0.0061(7) 0.0015(6)
C4 0.0211(8) 0.0195(9) 0.0227(9) -0.0018(7) 0.0043(7) -0.0028(7)
C5 0.0219(9) 0.0276(10) 0.0164(8) 0.0031(8) 0.0030(7) -0.0002(7)
C6 0.0246(9) 0.0213(9) 0.0176(8) 0.0056(7) 0.0066(7) 0.0037(7)
C7 0.0198(8) 0.0173(9) 0.0185(8) 0.0013(7) 0.0065(7) -0.0016(6)
C8 0.0239(9) 0.0186(9) 0.0197(8) 0.0004(7) 0.0059(7) -0.0024(7)
C9 0.0227(8) 0.0163(9) 0.0179(8) 0.0010(7) 0.0056(7) 0.0011(6)
C10 0.0155(8) 0.0182(9) 0.0156(8) 0.0009(7) 0.0053(6) -0.0015(6)
C11 0.0254(9) 0.0186(9) 0.0185(8) -0.0040(7) 0.0054(7) -0.0012(7)
C12 0.0259(9) 0.0226(9) 0.0184(8) -0.0008(8) 0.0054(7) 0.0026(7)

loop_
_atom_type_symbol
_atom_type_description
_atom_type_scat_dispersion_real
_atom_type_scat_dispersion_imag
_atom_type_scat_source
C C 0.0033 0.0016 'International Tables Vol C Tables 4.2.6.8 and 6.1.1.4'
H H 0.0000 0.0000 'International Tables Vol C Tables 4.2.6.8 and 6.1.1.4'
N N 0.0061 0.0033 'International Tables Vol C Tables 4.2.6.8 and 6.1.1.4'
O O 0.0106 0.0060 'International Tables Vol C Tables 4.2.6.8 and 6.1.1.4'

loop_
_geom_angle_atom_site_label_1
_geom_angle_atom_site_label_2
_geom_angle_atom_site_label_3
_geom_angle_site_symmetry_3
_geom_angle
C7 O1 H1O . 109.8(17)
C1 N1 H1N . 118.5(15)
C1 N1 H2N . 120.5(15)
H1N N1 H2N . 120.1(16)
C12 N2 C8 . 117.25(15)
N1 C1 C6 . 119.95(16)
N1 C1 C2 . 122.33(16)
C6 C1 C2 . 117.72(17)
C3 C2 C1 . 119.46(15)
C3 C2 C7 . 119.36(15)
C1 C2 C7 . 121.18(16)
C4 C3 C2 . 121.65(16)
C4 C3 H3 . 119.2
C2 C3 H3 . 119.2
C3 C4 C5 . 118.65(18)
C3 C4 H4 . 120.7
C5 C4 H4 . 120.7
C6 C5 C4 . 121.28(17)
C6 C5 H5 . 119.4
C4 C5 H5 . 119.4
C5 C6 C1 . 121.18(16)
C5 C6 H6 . 119.4
C1 C6 H6 . 119.4
O2 C7 O1 . 122.21(16)
O2 C7 C2 . 123.99(16)
O1 C7 C2 . 113.76(15)
N2 C8 C9 . 123.08(17)
N2 C8 H8 . 118.5
C9 C8 H8 . 118.5
C8 C9 C10 . 119.95(16)
C8 C9 H9 . 120.0
C10 C9 H9 . 120.0
C9 C10 C11 . 116.62(16)
C9 C10 C10 3_666 122.0(2)
C11 C10 C10 3_666 121.4(2)
C12 C11 C10 . 119.66(17)
C12 C11 H11 . 120.2
C10 C11 H11 . 120.2
N2 C12 C11 . 123.39(17)
N2 C12 H12 . 118.3
C11 C12 H12 . 118.3

loop_
_geom_bond_atom_site_label_1
_geom_bond_atom_site_label_2
_geom_bond_site_symmetry_2
_geom_bond_distance
O1 C7 . 1.323(2)
O1 H1O . 0.845(10)
O2 C7 . 1.233(2)
N1 C1 . 1.357(2)
N1 H1N . 0.882(9)
N1 H2N . 0.876(9)
N2 C12 . 1.340(3)
N2 C8 . 1.341(2)
C1 C6 . 1.412(2)
C1 C2 . 1.420(2)
C2 C3 . 1.407(3)
C2 C7 . 1.479(2)
C3 C4 . 1.380(2)
C3 H3 . 0.9500
C4 C5 . 1.393(3)
C4 H4 . 0.9500
C5 C6 . 1.376(3)
C5 H5 . 0.9500
C6 H6 . 0.9500
C8 C9 . 1.387(2)
C8 H8 . 0.9500
C9 C10 . 1.396(3)
C9 H9 . 0.9500
C10 C11 . 1.400(2)
C10 C10 3_666 1.484(3)
C11 C12 . 1.385(2)
C11 H11 . 0.9500
C12 H12 . 0.9500

loop_
_geom_hbond_atom_site_label_D
_geom_hbond_atom_site_label_H
_geom_hbond_atom_site_label_A
_geom_hbond_site_symmetry_A
_geom_hbond_distance_DH
_geom_hbond_distance_HA
_geom_hbond_distance_DA
_geom_hbond_angle_DHA
N1 H1n O2 . 0.883(11) 2.024(15) 2.697(2) 132.1(19)
O1 H1o N2 1_556 0.846(12) 1.813(12) 2.655(2) 174(2)
N1 H2n O2 4_575 0.877(19) 2.135(19) 3.002(3) 169.7(17)

loop_
_geom_torsion_atom_site_label_1
_geom_torsion_atom_site_label_2
_geom_torsion_atom_site_label_3
_geom_torsion_atom_site_label_4
_geom_torsion_site_symmetry_1
_geom_torsion_site_symmetry_4
_geom_torsion
N1 C1 C2 C3 . . 177.74(16)
C6 C1 C2 C3 . . -2.4(2)
N1 C1 C2 C7 . . -2.5(3)
C6 C1 C2 C7 . . 177.36(15)
C1 C2 C3 C4 . . 2.2(3)
C7 C2 C3 C4 . . -177.63(16)
C2 C3 C4 C5 . . -0.6(3)
C3 C4 C5 C6 . . -0.7(3)
C4 C5 C6 C1 . . 0.3(3)
N1 C1 C6 C5 . . -178.94(17)
C2 C1 C6 C5 . . 1.2(3)
C3 C2 C7 O2 . . -175.22(16)
C1 C2 C7 O2 . . 5.0(3)
C3 C2 C7 O1 . . 6.9(2)
C1 C2 C7 O1 . . -172.86(16)
C12 N2 C8 C9 . . -1.2(3)
N2 C8 C9 C10 . . 1.9(3)
C8 C9 C10 C11 . . -0.5(3)
C8 C9 C10 C10 . 3_666 179.24(19)
C9 C10 C11 C12 . . -1.3(3)
C10 C10 C11 C12 3_666 . 178.92(19)
C8 N2 C12 C11 . . -0.7(3)
C10 C11 C12 N2 . . 2.0(3)
